data_7236935
loop_
_publ_author_name
'Yan, Zhimin'
'Wang, Yanping'
'Wang, Jiaxiu'
'Wang, Yue'
'Ding, Junqiao'
'Wang, Lixiang'

_publ_section_title
;
 A novel furo[3,2-c]pyridine-based iridium complex for high-performance
 organic light-emitting diodes with over 30% external quantum efficiency
;
_journal_issue 39
_journal_name_full 'J. Mater. Chem. C'
_journal_page_first 10122
_journal_paper_doi 10.1039/C7TC03937A
_journal_volume 5
_journal_year 2017
_chemical_formula_moiety 'C31 H23 Ir N2 O4, C H2 Cl2 '
_chemical_formula_sum 'C32 H25 Cl2 Ir N2 O4'
_chemical_formula_weight 764.66
_chemical_name_systematic (pfupy)2Iracac
_space_group_crystal_system monoclinic
_space_group_IT_number 14
_space_group_name_Hall '-P 2ybc'
_space_group_name_H-M_alt 'P 1 21/c 1'
_atom_sites_solution_hydrogens geom
_audit_creation_method SHELXL-2014/7
_audit_update_record
;
2017-03-31 deposited with the CCDC.
2017-09-14 downloaded from the CCDC.
;
_cell_angle_alpha 90
_cell_angle_beta 99.1900(10)
_cell_angle_gamma 90
_cell_formula_units_Z 4
_cell_length_a 15.8143(10)
_cell_length_b 17.4936(11)
_cell_length_c 10.0825(6)
_cell_measurement_reflns_used 6994
_cell_measurement_temperature 293(2)
_cell_measurement_theta_max 26.29
_cell_measurement_theta_min 2.33
_cell_volume 2753.5(3)
_computing_cell_refinement 'SAINT (Bruker, 2007)'
_computing_data_collection 'SMART (Bruker, 2007)'
_computing_data_reduction SAINT
_computing_molecular_graphics SHELXTL
_computing_publication_material SHELXTL
_computing_structure_refinement 'SHELXL-2014/7 (Sheldrick, 2014)'
_computing_structure_solution 'SHELXTL (Sheldrick, 2008)'
_diffrn_ambient_temperature 293(2)
_diffrn_measured_fraction_theta_full 0.999
_diffrn_measured_fraction_theta_max 0.999
_diffrn_measurement_device_type 'Bruker APEX CCD'
_diffrn_measurement_method '\f and \w scans'
_diffrn_radiation_type MoK\a
_diffrn_radiation_wavelength 0.71073
_diffrn_reflns_av_R_equivalents 0.0313
_diffrn_reflns_av_unetI/netI 0.0314
_diffrn_reflns_Laue_measured_fraction_full 0.999
_diffrn_reflns_Laue_measured_fraction_max 0.999
_diffrn_reflns_limit_h_max 19
_diffrn_reflns_limit_h_min -14
_diffrn_reflns_limit_k_max 21
_diffrn_reflns_limit_k_min -19
_diffrn_reflns_limit_l_max 12
_diffrn_reflns_limit_l_min -12
_diffrn_reflns_number 17710
_diffrn_reflns_point_group_measured_fraction_full 0.999
_diffrn_reflns_point_group_measured_fraction_max 0.999
_diffrn_reflns_theta_full 25.242
_diffrn_reflns_theta_max 25.346
_diffrn_reflns_theta_min 1.748
_exptl_absorpt_coefficient_mu 5.086
_exptl_absorpt_correction_T_max 0.670
_exptl_absorpt_correction_T_min 0.527
_exptl_absorpt_correction_type multi-scan
_exptl_absorpt_process_details '(SADABS; Sheldrick, 1996)'
_exptl_crystal_density_diffrn 1.845
_exptl_crystal_density_method 'not measured'
_exptl_crystal_F_000 1496
_exptl_crystal_recrystallization_method 'Re-crystallisation from solvent: dichloromethane and methol'
_exptl_crystal_size_max 0.180
_exptl_crystal_size_mid 0.140
_exptl_crystal_size_min 0.110
_refine_diff_density_max 1.816
_refine_diff_density_min -1.421
_refine_diff_density_rms 0.150
_refine_ls_extinction_method none
_refine_ls_goodness_of_fit_ref 1.048
_refine_ls_hydrogen_treatment constr
_refine_ls_matrix_type full
_refine_ls_number_parameters 372
_refine_ls_number_reflns 5031
_refine_ls_number_restraints 0
_refine_ls_restrained_S_all 1.048
_refine_ls_R_factor_all 0.0422
_refine_ls_R_factor_gt 0.0356
_refine_ls_shift/su_max 0.002
_refine_ls_shift/su_mean 0.000
_refine_ls_structure_factor_coef Fsqd
_refine_ls_weighting_details 'w=1/[\s^2^(Fo^2^)+(0.0634P)^2^+7.9230P] where P=(Fo^2^+2Fc^2^)/3'
_refine_ls_weighting_scheme calc
_refine_ls_wR_factor_gt 0.1001
_refine_ls_wR_factor_ref 0.1056
_reflns_Friedel_coverage 0.000
_reflns_number_gt 4395
_reflns_number_total 5031
_reflns_threshold_expression 'I > 2\s(I)'
_cod_data_source_file c7tc03937a2.cif
_cod_data_source_block A123
_cod_original_sg_symbol_H-M 'P 21/c'
_cod_database_code 7236935
_shelx_shelxl_version_number 2014/7
_shelx_space_group_comment
;
The symmetry employed for this shelxl refinement is uniquely defined
by the following loop, which should always be used as a source of
symmetry information in preference to the above space-group names.
They are only intended as comments.
;
_shelx_estimated_absorpt_t_min 0.461
_shelx_estimated_absorpt_t_max 0.605

loop_
_space_group_symop_operation_xyz
'x, y, z'
'-x, y+1/2, -z+1/2'
'-x, -y, -z'
'x, -y-1/2, z-1/2'

loop_
_atom_site_label
_atom_site_type_symbol
_atom_site_fract_x
_atom_site_fract_y
_atom_site_fract_z
_atom_site_U_iso_or_equiv
_atom_site_adp_type
_atom_site_occupancy
_atom_site_site_symmetry_order
_atom_site_calc_flag
_atom_site_refinement_flags_posn
_atom_site_refinement_flags_adp
Ir1 Ir 0.22491(2) 0.03413(2) 0.48246(2) 0.02517(11) Uani 1 1 d . .
O1 O 0.0669(3) -0.2623(3) 0.6447(6) 0.0532(14) Uani 1 1 d . .
O2 O 0.3957(3) 0.3334(3) 0.3653(5) 0.0394(11) Uani 1 1 d . .
O3 O 0.2631(3) -0.0298(2) 0.3177(5) 0.0371(11) Uani 1 1 d . .
O4 O 0.1171(3) 0.0741(2) 0.3422(4) 0.0303(9) Uani 1 1 d . .
N1 N 0.1640(3) -0.0612(3) 0.5372(5) 0.0266(11) Uani 1 1 d . .
N2 N 0.2890(3) 0.1306(3) 0.4434(5) 0.0271(11) Uani 1 1 d . .
C1 C 0.3179(4) -0.0086(4) 0.6169(6) 0.0307(14) Uani 1 1 d . .
C2 C 0.4010(4) 0.0202(4) 0.6582(7) 0.0391(16) Uani 1 1 d . .
H2 H 0.4173 0.0646 0.6183 0.047 Uiso 1 1 calc R U
C3 C 0.4588(5) -0.0148(5) 0.7555(8) 0.0466(19) Uani 1 1 d . .
H3 H 0.5134 0.0056 0.7787 0.056 Uiso 1 1 calc R U
C4 C 0.4370(5) -0.0797(5) 0.8188(7) 0.0488(19) Uani 1 1 d . .
H4 H 0.4757 -0.1023 0.8865 0.059 Uiso 1 1 calc R U
C5 C 0.3557(5) -0.1110(4) 0.7801(7) 0.0447(17) Uani 1 1 d . .
H5 H 0.3401 -0.1552 0.8215 0.054 Uiso 1 1 calc R U
C6 C 0.2983(4) -0.0765(4) 0.6799(6) 0.0329(14) Uani 1 1 d . .
C7 C 0.2120(4) -0.1066(4) 0.6301(6) 0.0293(13) Uani 1 1 d . .
C8 C 0.0836(4) -0.0792(3) 0.4862(6) 0.0312(14) Uani 1 1 d . .
H8 H 0.0528 -0.0451 0.4261 0.037 Uiso 1 1 calc R U
C9 C 0.0431(4) -0.1451(4) 0.5169(7) 0.0352(15) Uani 1 1 d . .
H9 H -0.0133 -0.1562 0.4802 0.042 Uiso 1 1 calc R U
C10 C 0.0919(5) -0.1931(4) 0.6055(7) 0.0401(17) Uani 1 1 d . .
C11 C 0.1749(4) -0.1766(4) 0.6644(7) 0.0384(16) Uani 1 1 d . .
C12 C 0.2023(6) -0.2409(5) 0.7502(9) 0.064(2) Uani 1 1 d . .
H12 H 0.2546 -0.2473 0.8061 0.077 Uiso 1 1 calc R U
C13 C 0.1361(6) -0.2891(5) 0.7321(11) 0.072(3) Uani 1 1 d . .
H13 H 0.1367 -0.3364 0.7745 0.086 Uiso 1 1 calc R U
C14 C 0.1868(4) 0.1039(3) 0.6158(5) 0.0260(12) Uani 1 1 d . .
C15 C 0.1360(4) 0.0871(3) 0.7145(6) 0.0278(13) Uani 1 1 d . .
H15 H 0.1237 0.0364 0.7315 0.033 Uiso 1 1 calc R U
C16 C 0.1042(4) 0.1443(4) 0.7867(6) 0.0326(14) Uani 1 1 d . .
H16 H 0.0704 0.1315 0.8508 0.039 Uiso 1 1 calc R U
C17 C 0.1218(4) 0.2207(4) 0.7652(6) 0.0323(14) Uani 1 1 d . .
H17 H 0.0983 0.2589 0.8122 0.039 Uiso 1 1 calc R U
C18 C 0.1746(4) 0.2393(4) 0.6731(6) 0.0320(14) Uani 1 1 d . .
H18 H 0.1881 0.2902 0.6600 0.038 Uiso 1 1 calc R U
C19 C 0.2079(4) 0.1818(3) 0.5995(5) 0.0254(12) Uani 1 1 d . .
C20 C 0.2679(4) 0.1952(3) 0.5047(5) 0.0254(13) Uani 1 1 d . .
C21 C 0.3482(4) 0.1318(4) 0.3598(6) 0.0332(14) Uani 1 1 d . .
H21 H 0.3609 0.0859 0.3208 0.040 Uiso 1 1 calc R U
C22 C 0.3903(4) 0.1954(4) 0.3293(6) 0.0366(15) Uani 1 1 d . .
H22 H 0.4319 0.1941 0.2737 0.044 Uiso 1 1 calc R U
C23 C 0.3666(4) 0.2627(4) 0.3877(6) 0.0312(14) Uani 1 1 d . .
C24 C 0.3064(4) 0.2643(3) 0.4748(6) 0.0277(13) Uani 1 1 d . .
C25 C 0.2990(4) 0.3442(4) 0.5064(6) 0.0335(14) Uani 1 1 d . .
H25 H 0.2642 0.3656 0.5626 0.040 Uiso 1 1 calc R U
C26 C 0.3530(5) 0.3815(4) 0.4375(6) 0.0383(15) Uani 1 1 d . .
H26 H 0.3602 0.4343 0.4393 0.046 Uiso 1 1 calc R U
C27 C 0.2713(6) -0.0695(5) 0.0972(8) 0.056(2) Uani 1 1 d . .
H27A H 0.3306 -0.0550 0.1087 0.085 Uiso 1 1 calc R U
H27B H 0.2445 -0.0579 0.0072 0.085 Uiso 1 1 calc R U
H27C H 0.2670 -0.1234 0.1131 0.085 Uiso 1 1 calc R U
C28 C 0.2267(5) -0.0256(4) 0.1963(7) 0.0375(16) Uani 1 1 d . .
C29 C 0.1527(5) 0.0142(4) 0.1460(7) 0.0392(16) Uani 1 1 d . .
H29 H 0.1348 0.0112 0.0537 0.047 Uiso 1 1 calc R U
C30 C 0.1014(4) 0.0585(4) 0.2186(6) 0.0310(14) Uani 1 1 d . .
C31 C 0.0187(5) 0.0922(4) 0.1447(6) 0.0415(16) Uani 1 1 d . .
H31A H -0.0260 0.0859 0.1979 0.062 Uiso 1 1 calc R U
H31B H 0.0031 0.0665 0.0602 0.062 Uiso 1 1 calc R U
H31C H 0.0268 0.1457 0.1291 0.062 Uiso 1 1 calc R U
Cl1 Cl 0.5430(2) 0.3190(2) 0.1724(4) 0.1126(12) Uani 1 1 d . .
Cl2 Cl 0.6165(2) 0.2576(2) -0.0472(4) 0.1098(11) Uani 1 1 d . .
C32 C 0.5900(7) 0.3382(6) 0.0417(10) 0.078(3) Uani 1 1 d . .
H32A H 0.6419 0.3669 0.0723 0.093 Uiso 1 1 calc R U
H32B H 0.5523 0.3707 -0.0194 0.093 Uiso 1 1 calc R U

loop_
_atom_site_aniso_label
_atom_site_aniso_U_11
_atom_site_aniso_U_22
_atom_site_aniso_U_33
_atom_site_aniso_U_23
_atom_site_aniso_U_13
_atom_site_aniso_U_12
Ir1 0.02400(16) 0.02376(16) 0.02854(15) -0.00296(9) 0.00659(10) 0.00049(9)
O1 0.043(3) 0.041(3) 0.081(4) 0.017(3) 0.028(3) -0.001(2)
O2 0.042(3) 0.036(3) 0.044(3) 0.005(2) 0.015(2) -0.008(2)
O3 0.041(3) 0.032(3) 0.040(3) -0.0086(19) 0.013(2) 0.003(2)
O4 0.032(2) 0.027(2) 0.031(2) 0.0015(17) 0.0029(18) 0.0041(19)
N1 0.028(3) 0.023(2) 0.028(2) -0.002(2) 0.004(2) 0.006(2)
N2 0.025(3) 0.028(3) 0.029(2) -0.001(2) 0.006(2) -0.001(2)
C1 0.026(3) 0.031(3) 0.034(3) -0.007(3) 0.003(3) 0.004(3)
C2 0.026(4) 0.040(4) 0.050(4) -0.012(3) 0.003(3) 0.003(3)
C3 0.030(4) 0.051(5) 0.056(4) -0.018(4) -0.003(3) 0.003(3)
C4 0.040(4) 0.056(5) 0.047(4) -0.005(4) -0.005(3) 0.016(4)
C5 0.039(4) 0.047(4) 0.049(4) 0.007(3) 0.008(3) 0.011(3)
C6 0.030(4) 0.035(4) 0.033(3) -0.002(3) 0.004(3) 0.009(3)
C7 0.024(3) 0.033(3) 0.034(3) 0.000(3) 0.013(3) 0.003(3)
C8 0.030(4) 0.028(3) 0.036(3) 0.000(3) 0.004(3) -0.001(3)
C9 0.028(3) 0.030(3) 0.048(4) -0.003(3) 0.006(3) -0.004(3)
C10 0.040(4) 0.027(3) 0.059(4) 0.003(3) 0.025(3) -0.001(3)
C11 0.032(4) 0.038(4) 0.048(4) 0.008(3) 0.016(3) 0.008(3)
C12 0.049(5) 0.060(5) 0.085(6) 0.039(5) 0.019(5) 0.005(4)
C13 0.067(6) 0.043(5) 0.113(8) 0.035(5) 0.041(6) 0.013(5)
C14 0.023(3) 0.028(3) 0.026(3) 0.000(2) 0.001(2) 0.004(3)
C15 0.028(3) 0.024(3) 0.031(3) 0.004(2) 0.006(3) 0.002(3)
C16 0.028(3) 0.039(4) 0.032(3) 0.003(3) 0.010(3) 0.000(3)
C17 0.027(3) 0.040(4) 0.032(3) -0.008(3) 0.009(3) 0.004(3)
C18 0.025(3) 0.034(4) 0.036(3) -0.004(3) 0.004(3) -0.003(3)
C19 0.022(3) 0.028(3) 0.025(3) -0.003(2) 0.003(2) -0.001(2)
C20 0.022(3) 0.029(3) 0.024(3) -0.005(2) -0.001(2) -0.001(2)
C21 0.035(4) 0.032(3) 0.034(3) -0.005(3) 0.011(3) -0.001(3)
C22 0.032(4) 0.044(4) 0.037(3) -0.002(3) 0.016(3) -0.001(3)
C23 0.030(3) 0.034(3) 0.029(3) 0.000(3) 0.002(3) -0.009(3)
C24 0.027(3) 0.029(3) 0.026(3) -0.001(2) 0.002(2) -0.001(3)
C25 0.036(4) 0.031(3) 0.034(3) 0.001(3) 0.006(3) -0.003(3)
C26 0.043(4) 0.030(4) 0.041(4) 0.002(3) 0.007(3) -0.003(3)
C27 0.068(6) 0.057(5) 0.048(4) -0.018(4) 0.023(4) 0.008(4)
C28 0.042(4) 0.031(4) 0.043(4) -0.010(3) 0.015(3) -0.007(3)
C29 0.048(4) 0.040(4) 0.030(3) -0.008(3) 0.007(3) -0.008(3)
C30 0.039(4) 0.025(3) 0.029(3) 0.003(2) 0.008(3) -0.008(3)
C31 0.043(4) 0.048(4) 0.032(3) 0.004(3) 0.000(3) -0.001(3)
Cl1 0.098(2) 0.099(2) 0.153(3) 0.031(2) 0.058(2) 0.0115(19)
Cl2 0.114(3) 0.101(2) 0.118(2) 0.0361(19) 0.032(2) 0.025(2)
C32 0.091(8) 0.058(6) 0.086(7) 0.019(5) 0.020(6) 0.014(6)

loop_
_atom_type_symbol
_atom_type_description
_atom_type_scat_dispersion_real
_atom_type_scat_dispersion_imag
_atom_type_scat_source
C C 0.0033 0.0016 'International Tables Vol C Tables 4.2.6.8 and 6.1.1.4'
H H 0.0000 0.0000 'International Tables Vol C Tables 4.2.6.8 and 6.1.1.4'
N N 0.0061 0.0033 'International Tables Vol C Tables 4.2.6.8 and 6.1.1.4'
O O 0.0106 0.0060 'International Tables Vol C Tables 4.2.6.8 and 6.1.1.4'
Cl Cl 0.1484 0.1585 'International Tables Vol C Tables 4.2.6.8 and 6.1.1.4'
Ir Ir -1.4442 7.9887 'International Tables Vol C Tables 4.2.6.8 and 6.1.1.4'

loop_
_geom_angle_atom_site_label_1
_geom_angle_atom_site_label_2
_geom_angle_atom_site_label_3
_geom_angle
C14 Ir1 C1 92.4(2)
C14 Ir1 N2 80.5(2)
C1 Ir1 N2 96.1(2)
C14 Ir1 N1 96.4(2)
C1 Ir1 N1 80.7(2)
N2 Ir1 N1 175.52(18)
C14 Ir1 O4 87.19(19)
C1 Ir1 O4 175.4(2)
N2 Ir1 O4 88.31(18)
N1 Ir1 O4 94.82(18)
C14 Ir1 O3 172.4(2)
C1 Ir1 O3 93.6(2)
N2 Ir1 O3 94.08(18)
N1 Ir1 O3 89.27(17)
O4 Ir1 O3 87.25(17)
C10 O1 C13 104.7(6)
C23 O2 C26 105.4(5)
C28 O3 Ir1 124.8(4)
C30 O4 Ir1 126.2(4)
C8 N1 C7 121.3(5)
C8 N1 Ir1 123.5(4)
C7 N1 Ir1 115.2(4)
C20 N2 C21 121.0(5)
C20 N2 Ir1 115.9(4)
C21 N2 Ir1 123.2(4)
C6 C1 C2 115.6(6)
C6 C1 Ir1 115.8(5)
C2 C1 Ir1 128.6(5)
C3 C2 C1 122.4(7)
C3 C2 H2 118.8
C1 C2 H2 118.8
C4 C3 C2 120.9(7)
C4 C3 H3 119.6
C2 C3 H3 119.6
C3 C4 C5 118.9(7)
C3 C4 H4 120.5
C5 C4 H4 120.5
C6 C5 C4 120.0(7)
C6 C5 H5 120.0
C4 C5 H5 120.0
C5 C6 C1 122.2(6)
C5 C6 C7 123.8(6)
C1 C6 C7 114.0(5)
N1 C7 C11 117.5(6)
N1 C7 C6 114.2(5)
C11 C7 C6 128.3(6)
N1 C8 C9 124.1(6)
N1 C8 H8 117.9
C9 C8 H8 117.9
C10 C9 C8 115.2(6)
C10 C9 H9 122.4
C8 C9 H9 122.4
O1 C10 C9 125.4(7)
O1 C10 C11 111.3(6)
C9 C10 C11 123.3(6)
C10 C11 C7 118.4(6)
C10 C11 C12 105.5(7)
C7 C11 C12 136.1(7)
C13 C12 C11 104.9(8)
C13 C12 H12 127.5
C11 C12 H12 127.5
C12 C13 O1 113.5(7)
C12 C13 H13 123.2
O1 C13 H13 123.2
C15 C14 C19 117.1(5)
C15 C14 Ir1 128.5(5)
C19 C14 Ir1 114.2(4)
C16 C15 C14 121.3(6)
C16 C15 H15 119.3
C14 C15 H15 119.3
C15 C16 C17 121.1(6)
C15 C16 H16 119.4
C17 C16 H16 119.4
C18 C17 C16 119.2(6)
C18 C17 H17 120.4
C16 C17 H17 120.4
C17 C18 C19 120.3(6)
C17 C18 H18 119.8
C19 C18 H18 119.8
C18 C19 C14 120.8(5)
C18 C19 C20 124.5(6)
C14 C19 C20 114.7(5)
N2 C20 C24 118.2(5)
N2 C20 C19 113.3(5)
C24 C20 C19 128.5(5)
C22 C21 N2 124.5(6)
C22 C21 H21 117.7
N2 C21 H21 117.7
C21 C22 C23 115.0(6)
C21 C22 H22 122.5
C23 C22 H22 122.5
O2 C23 C24 111.8(6)
O2 C23 C22 125.5(6)
C24 C23 C22 122.6(6)
C23 C24 C20 118.6(5)
C23 C24 C25 104.2(5)
C20 C24 C25 137.1(6)
C26 C25 C24 106.0(6)
C26 C25 H25 127.0
C24 C25 H25 127.0
C25 C26 O2 112.6(6)
C25 C26 H26 123.7
O2 C26 H26 123.7
C28 C27 H27A 109.5
C28 C27 H27B 109.5
H27A C27 H27B 109.5
C28 C27 H27C 109.5
H27A C27 H27C 109.5
H27B C27 H27C 109.5
O3 C28 C29 127.4(6)
O3 C28 C27 114.7(7)
C29 C28 C27 117.8(7)
C28 C29 C30 127.5(6)
C28 C29 H29 116.2
C30 C29 H29 116.2
O4 C30 C29 126.4(6)
O4 C30 C31 114.9(6)
C29 C30 C31 118.8(6)
C30 C31 H31A 109.5
C30 C31 H31B 109.5
H31A C31 H31B 109.5
C30 C31 H31C 109.5
H31A C31 H31C 109.5
H31B C31 H31C 109.5
Cl1 C32 Cl2 114.8(6)
Cl1 C32 H32A 108.6
Cl2 C32 H32A 108.6
Cl1 C32 H32B 108.6
Cl2 C32 H32B 108.6
H32A C32 H32B 107.5

loop_
_geom_bond_atom_site_label_1
_geom_bond_atom_site_label_2
_geom_bond_distance
Ir1 C14 1.980(6)
Ir1 C1 1.980(6)
Ir1 N2 2.038(5)
Ir1 N1 2.045(5)
Ir1 O4 2.150(4)
Ir1 O3 2.166(4)
O1 C10 1.352(8)
O1 C13 1.372(11)
O2 C23 1.351(7)
O2 C26 1.361(8)
O3 C28 1.269(9)
O4 C30 1.261(7)
N1 C8 1.330(8)
N1 C7 1.364(8)
N2 C20 1.355(7)
N2 C21 1.357(8)
C1 C6 1.405(9)
C1 C2 1.407(9)
C2 C3 1.373(10)
C2 H2 0.9300
C3 C4 1.373(11)
C3 H3 0.9300
C4 C5 1.394(11)
C4 H4 0.9300
C5 C6 1.385(9)
C5 H5 0.9300
C6 C7 1.474(9)
C7 C11 1.424(9)
C8 C9 1.378(9)
C8 H8 0.9300
C9 C10 1.370(10)
C9 H9 0.9300
C10 C11 1.383(10)
C11 C12 1.442(10)
C12 C13 1.335(13)
C12 H12 0.9300
C13 H13 0.9300
C14 C15 1.405(8)
C14 C19 1.419(8)
C15 C16 1.378(8)
C15 H15 0.9300
C16 C17 1.390(9)
C16 H16 0.9300
C17 C18 1.383(9)
C17 H17 0.9300
C18 C19 1.402(8)
C18 H18 0.9300
C19 C20 1.468(8)
C20 C24 1.408(8)
C21 C22 1.356(9)
C21 H21 0.9300
C22 C23 1.395(9)
C22 H22 0.9300
C23 C24 1.395(8)
C24 C25 1.442(9)
C25 C26 1.352(9)
C25 H25 0.9300
C26 H26 0.9300
C27 C28 1.520(9)
C27 H27A 0.9600
C27 H27B 0.9600
C27 H27C 0.9600
C28 C29 1.386(10)
C29 C30 1.409(10)
C29 H29 0.9300
C30 C31 1.517(10)
C31 H31A 0.9600
C31 H31B 0.9600
C31 H31C 0.9600
Cl1 C32 1.647(10)
Cl2 C32 1.758(11)
C32 H32A 0.9700
C32 H32B 0.9700
